data_7150875
loop_
_publ_author_name
'Mahiout, Zahia'
'Lomberget, Thierry'
'Goncalves, Sylvie'
'Barret, Roland'

_publ_section_title
;
 Solvent-dependent oxidations of 5- and 6-azaindoles to
 trioxopyrrolopyridines and functionalised azaindoles
;
_journal_issue 8
_journal_name_full 'Organic &amp;  Biomolecular Chemistry'
_journal_page_first 1364
_journal_page_last 1376
_journal_paper_doi 10.1039/b719776d
_journal_volume 6
_journal_year 2008
_chemical_formula_moiety 'C9 H6 N2 O5'
_chemical_formula_sum 'C9 H6 N2 O5'
_chemical_formula_weight 222.16
_space_group_IT_number 2
_symmetry_cell_setting triclinic
_symmetry_Int_Tables_number 2
_symmetry_space_group_name_Hall '-P 1'
_symmetry_space_group_name_H-M 'P -1'
_atom_sites_solution_hydrogens geom
_atom_sites_solution_primary direct
_audit_creation_date 06-11-23
_audit_creation_method CRYSTALS_ver_12.84
_cell_angle_alpha 111.47
_cell_angle_beta 94.77
_cell_angle_gamma 94.31
_cell_formula_units_Z 2
_cell_length_a 5.35
_cell_length_b 8.79
_cell_length_c 10.58
_cell_measurement_reflns_used 0
_cell_measurement_temperature 293
_cell_measurement_theta_max 0
_cell_measurement_theta_min 0
_cell_volume 458.412
_computing_cell_refinement 'DENZO/SCALEPACK (Otwinowski & Minor, 1997)'
_computing_data_collection 'COLLECT (Nonius, 1997-2001).'
_computing_data_reduction 'DENZO/SCALEPACK (Otwinowski & Minor, 1997)'
_computing_molecular_graphics 'CAMERON (Watkin et al., 1996)'
_computing_publication_material 'CRYSTALS (Betteridge et al., 2003)'
_computing_structure_refinement 'CRYSTALS (Betteridge et al., 2003)'
_computing_structure_solution 'SIR97 (Altomare et al., 1999)'
_diffrn_ambient_temperature 293
_diffrn_measured_fraction_theta_full 0.994
_diffrn_measured_fraction_theta_max 0.969
_diffrn_measurement_device_type 'Nonius KappaCCD'
_diffrn_measurement_method '\f & \w scans'
_diffrn_radiation_monochromator graphite
_diffrn_radiation_probe x-ray
_diffrn_radiation_type 'Mo K\a'
_diffrn_radiation_wavelength 0.71073
_diffrn_reflns_av_R_equivalents 0.042
_diffrn_reflns_limit_h_max 6
_diffrn_reflns_limit_h_min -7
_diffrn_reflns_limit_k_max 11
_diffrn_reflns_limit_k_min -11
_diffrn_reflns_limit_l_max 13
_diffrn_reflns_limit_l_min -13
_diffrn_reflns_number 3192
_diffrn_reflns_theta_full 25.246
_diffrn_reflns_theta_max 27.743
_diffrn_reflns_theta_min 2.084
_diffrn_standards_number 0
_exptl_absorpt_coefficient_mu 0.135
_exptl_absorpt_correction_T_max 0.9922
_exptl_absorpt_correction_T_min 0.9909
_exptl_absorpt_correction_type none
_exptl_crystal_colour colorless
_exptl_crystal_density_diffrn 1.608
_exptl_crystal_description needle
_exptl_crystal_F_000 228
_exptl_crystal_size_max 0.21
_exptl_crystal_size_mid 0.07
_exptl_crystal_size_min 0.06
_refine_diff_density_max 0.20
_refine_diff_density_min -0.20
_refine_ls_extinction_method None
_refine_ls_goodness_of_fit_ref 1.0578
_refine_ls_hydrogen_treatment constr
_refine_ls_matrix_type full
_refine_ls_number_parameters 145
_refine_ls_number_reflns 1005
_refine_ls_number_restraints 0
_refine_ls_R_factor_all 0.1193
_refine_ls_R_factor_gt 0.0467
_refine_ls_shift/su_max 0.000264
_refine_ls_structure_factor_coef F
_refine_ls_weighting_details
;
Method, part 1, Chebychev polynomial, (Watkin, 1994, Prince, 1982)
[weight] = 1.0/[A~0~*T~0~(x)+A~1~*T~1~(x) ... +A~n-1~]*T~n-1~(x)]
where A~i~ are the Chebychev coefficients listed below and x= Fcalc/Fmax
Method = Robust Weighting (Prince, 1982)
W = [weight] * [1-(deltaF/6*sigmaF)^2^]^2^
A~i~ are:
0.603 0.477 0.354
;
_refine_ls_weighting_scheme calc
_refine_ls_wR_factor_all 0.1150
_refine_ls_wR_factor_gt 0.0567
_refine_ls_wR_factor_ref 0.0567
_reflns_limit_h_max 6
_reflns_limit_h_min -7
_reflns_limit_k_max 10
_reflns_limit_k_min -11
_reflns_limit_l_max 13
_reflns_limit_l_min 0
_reflns_number_gt 1005
_reflns_number_total 2078
_reflns_threshold_expression I>2.0\s(I)
_oxford_diffrn_Wilson_B_factor 0.00
_oxford_diffrn_Wilson_scale 0.00
_oxford_refine_ls_scale 0.628(3)
_oxford_structure_analysis_title 'scale in P -1'
_cod_data_source_file b719776d.txt
_cod_data_source_block 1
_cod_original_cell_volume 458.77634(2)
_cod_original_sg_symbol_Hall '- P1'
_cod_database_code 7150875

loop_
_symmetry_equiv_pos_as_xyz
x,y,z
-x,-y,-z

loop_
_atom_site_label
_atom_site_type_symbol
_atom_site_fract_x
_atom_site_fract_y
_atom_site_fract_z
_atom_site_U_iso_or_equiv
_atom_site_occupancy
_atom_site_adp_type
_atom_site_refinement_flags_posn
_atom_site_refinement_flags_adp
_atom_site_refinement_flags_occupancy
_atom_site_disorder_assembly
_atom_site_disorder_group
_atom_site_attached_hydrogens
O1 O 0.1677(5) 0.6726(3) 0.8656(2) 0.0639 1.0000 Uani . . . . . .
C13 C 0.0155(5) 0.4236(4) 0.6814(3) 0.0395 1.0000 Uani . . . . . .
N3 N -0.3669(5) 0.3862(3) 0.8330(3) 0.0464 1.0000 Uani . . . . . .
O4 O -0.2209(4) 0.6277(3) 1.0054(2) 0.0541 1.0000 Uani . . . . . .
O2 O -0.5240(4) 0.1438(3) 0.6663(3) 0.0617 1.0000 Uani . . . . . .
O5 O 0.4146(5) 0.3320(3) 0.3483(2) 0.0602 1.0000 Uani . . . . . .
O7 O 0.1672(5) 0.0921(3) 0.2617(2) 0.0583 1.0000 Uani . . . . . .
N4 N 0.1761(5) 0.4163(3) 0.5874(3) 0.0424 1.0000 Uani . . . . . .
C5 C -0.1038(6) 0.1894(4) 0.4988(3) 0.0443 1.0000 Uani . . . . . .
C6 C -0.3631(6) 0.2606(4) 0.7058(3) 0.0452 1.0000 Uani . . . . . .
C7 C -0.1601(6) 0.2853(4) 0.6293(3) 0.0411 1.0000 Uani . . . . . .
C8 C -0.2027(5) 0.5257(4) 0.8935(3) 0.0433 1.0000 Uani . . . . . .
C9 C 0.2474(6) 0.2357(4) 0.3564(3) 0.0451 1.0000 Uani . . . . . .
C10 C 0.0176(6) 0.5518(4) 0.8137(3) 0.0441 1.0000 Uani . . . . . .
C11 C 0.1048(6) 0.2731(4) 0.4758(3) 0.0440 1.0000 Uani . . . . . .
C12 C 0.2967(9) 0.0446(5) 0.1403(4) 0.0728 1.0000 Uani . . . . . .
H51 H -0.1885 0.0910 0.4394 0.0502 1.0000 Uiso R . . . . .
H121 H 0.2323 -0.0667 0.0839 0.1038 1.0000 Uiso R . . . . .
H122 H 0.4727 0.0490 0.1668 0.1041 1.0000 Uiso R . . . . .
H123 H 0.2670 0.1174 0.0926 0.1041 1.0000 Uiso R . . . . .
H1 H 0.3005 0.4877 0.5965 0.0504 1.0000 Uiso R . . . . .
H2 H -0.4869 0.3749 0.8818 0.0537 1.0000 Uiso R . . . . .

loop_
_atom_site_aniso_label
_atom_site_aniso_U_11
_atom_site_aniso_U_22
_atom_site_aniso_U_33
_atom_site_aniso_U_23
_atom_site_aniso_U_13
_atom_site_aniso_U_12
O1 0.0670(16) 0.0551(14) 0.0485(14) -0.0021(11) 0.0167(11) -0.0208(13)
C13 0.0370(15) 0.0384(16) 0.0400(16) 0.0129(13) 0.0037(13) -0.0051(13)
N3 0.0415(14) 0.0502(15) 0.0434(15) 0.0131(13) 0.0120(11) -0.0050(12)
O4 0.0560(14) 0.0515(14) 0.0437(13) 0.0047(11) 0.0161(10) -0.0038(11)
O2 0.0539(15) 0.0554(15) 0.0633(15) 0.0121(12) 0.0075(11) -0.0171(12)
O5 0.0625(15) 0.0518(13) 0.0541(15) 0.0073(11) 0.0168(11) -0.0130(12)
O7 0.0752(17) 0.0398(13) 0.0445(14) -0.0009(11) 0.0128(12) -0.0070(12)
N4 0.0414(13) 0.0425(14) 0.0387(14) 0.0108(11) 0.0081(11) -0.0041(11)
C5 0.0458(18) 0.0371(15) 0.0429(18) 0.0093(14) 0.0013(14) -0.0053(13)
C6 0.0436(19) 0.0452(17) 0.0437(18) 0.0134(14) 0.0062(14) 0.0024(15)
C7 0.0439(17) 0.0367(15) 0.0384(16) 0.0104(13) 0.0034(13) -0.0007(13)
C8 0.0407(17) 0.0419(17) 0.0433(19) 0.0129(16) 0.0045(14) -0.0025(15)
C9 0.0500(18) 0.0411(17) 0.0406(18) 0.0116(15) 0.0050(14) 0.0035(15)
C10 0.0455(18) 0.0415(17) 0.0389(16) 0.0094(14) 0.0047(13) -0.0042(15)
C11 0.0510(18) 0.0378(16) 0.0394(17) 0.0101(14) 0.0066(14) 0.0023(15)
C12 0.104(3) 0.059(2) 0.046(2) 0.0045(18) 0.029(2) 0.008(2)

loop_
_atom_type_symbol
_atom_type_scat_dispersion_real
_atom_type_scat_dispersion_imag
_atom_type_scat_Cromer_Mann_a1
_atom_type_scat_Cromer_Mann_b1
_atom_type_scat_Cromer_Mann_a2
_atom_type_scat_Cromer_Mann_b2
_atom_type_scat_Cromer_Mann_a3
_atom_type_scat_Cromer_Mann_b3
_atom_type_scat_Cromer_Mann_a4
_atom_type_scat_Cromer_Mann_b4
_atom_type_scat_Cromer_Mann_c
_atom_type_scat_source
C 0.0033 0.0016 2.3100 20.8439 1.0200 10.2075 1.5886 0.5687 0.8650 51.6512 0.2156 'International Tables Vol C 4.2.6.8 and 6.1.1.4'
H 0.0000 0.0000 0.4930 10.5109 0.3229 26.1257 0.1402 3.1424 0.0408 57.7998 0.0030 'International Tables Vol C 4.2.6.8 and 6.1.1.4'
O 0.0106 0.0060 3.0485 13.2771 2.2868 5.7011 1.5463 0.3239 0.8670 32.9089 0.2508 'International Tables Vol C 4.2.6.8 and 6.1.1.4'
N 0.0061 0.0033 12.2126 0.0057 3.1322 9.8933 2.0125 28.9975 1.1663 0.5826 -11.5290 'International Tables Vol C 4.2.6.8 and 6.1.1.4'

loop_
_geom_angle_atom_site_label_1
_geom_angle_site_symmetry_1
_geom_angle_atom_site_label_2
_geom_angle_site_symmetry_2
_geom_angle_atom_site_label_3
_geom_angle_site_symmetry_3
_geom_angle
_geom_angle_publ_flag
N4 . C13 . C7 . 108.7(3) yes
N4 . C13 . C10 . 127.4(3) yes
C7 . C13 . C10 . 123.9(3) yes
C6 . N3 . C8 . 127.8(3) yes
C6 . N3 . H2 . 117.3 no
C8 . N3 . H2 . 114.9 no
C9 . O7 . C12 . 116.1(3) yes
C13 . N4 . C11 . 107.9(3) yes
C13 . N4 . H1 . 125.9 no
C11 . N4 . H1 . 126.2 no
C7 . C5 . C11 . 106.2(3) yes
C7 . C5 . H51 . 127.5 no
C11 . C5 . H51 . 126.3 no
N3 . C6 . O2 . 119.7(3) yes
N3 . C6 . C7 . 115.1(3) yes
O2 . C6 . C7 . 125.1(3) yes
C6 . C7 . C5 . 130.7(3) yes
C6 . C7 . C13 . 121.5(3) yes
C5 . C7 . C13 . 107.8(3) yes
N3 . C8 . O4 . 123.0(3) yes
N3 . C8 . C10 . 117.5(3) yes
O4 . C8 . C10 . 119.6(3) yes
O7 . C9 . O5 . 125.1(3) yes
O7 . C9 . C11 . 112.2(3) yes
O5 . C9 . C11 . 122.6(3) yes
C8 . C10 . C13 . 114.1(3) yes
C8 . C10 . O1 . 118.9(3) yes
C13 . C10 . O1 . 127.0(3) yes
C9 . C11 . C5 . 131.4(3) yes
C9 . C11 . N4 . 119.1(3) yes
C5 . C11 . N4 . 109.4(3) yes
O7 . C12 . H121 . 107.6 no
O7 . C12 . H122 . 108.9 no
H121 . C12 . H122 . 108.9 no
O7 . C12 . H123 . 109.6 no
H121 . C12 . H123 . 110.9 no
H122 . C12 . H123 . 110.8 no

loop_
_geom_bond_atom_site_label_1
_geom_bond_site_symmetry_1
_geom_bond_atom_site_label_2
_geom_bond_site_symmetry_2
_geom_bond_distance
_geom_bond_publ_flag
O1 . C10 . 1.203(4) yes
C13 . N4 . 1.354(4) yes
C13 . C7 . 1.385(4) yes
C13 . C10 . 1.439(4) yes
N3 . C6 . 1.397(4) yes
N3 . C8 . 1.362(4) yes
N3 . H2 . 0.879 no
O4 . C8 . 1.213(3) yes
O2 . C6 . 1.210(3) yes
O5 . C9 . 1.216(4) yes
O7 . C9 . 1.305(4) yes
O7 . C12 . 1.450(4) yes
N4 . C11 . 1.374(4) yes
N4 . H1 . 0.854 no
C5 . C7 . 1.401(4) yes
C5 . C11 . 1.379(4) yes
C5 . H51 . 0.920 no
C6 . C7 . 1.457(4) yes
C8 . C10 . 1.556(4) yes
C9 . C11 . 1.476(5) yes
C12 . H121 . 0.960 no
C12 . H122 . 0.954 no
C12 . H123 . 0.963 no

loop_
_geom_hbond_atom_site_label_D
_geom_hbond_site_symmetry_D
_geom_hbond_atom_site_label_H
_geom_hbond_site_symmetry_H
_geom_hbond_atom_site_label_A
_geom_hbond_site_symmetry_A
_geom_hbond_angle_DHA
_geom_hbond_distance_DH
_geom_hbond_distance_HA
_geom_hbond_distance_DA
_geom_hbond_publ_flag
N4 . H1 . O5 2_666 170 0.85 2.00 2.843(2) yes
N3 . H2 . O4 2_467 174 0.88 2.05 2.924(2) yes

loop_
_cod_related_entry_id
_cod_related_entry_database
_cod_related_entry_code
1 ChemSpider 21118272
